data_4028091
loop_
_publ_author_name
'Junichi Ogikubo'
'Eileen Meehan'
'James T. Engle'
'Christopher J. Ziegler'
'Christian Br\"uckner'

_publ_section_title
;
 Oxazolochlorins. 9.meso-Tetraphenyl-2-oxabacteriochlorins and
 meso-Tetraphenyl-2,12/13-dioxabacteriochlorins(1)
;
_journal_name_full 'Journal of Organic Chemistry'
_journal_page_first 2840
_journal_page_last 2852
_journal_paper_doi 10.1021/jo400031r
_journal_volume 78
_journal_year 2013
_chemical_formula_sum 'C47 H40 N4 O4'
_chemical_formula_weight 724.83
_chemical_name_systematic
; 
 ? 
;
_space_group_IT_number 14
_symmetry_cell_setting monoclinic
_symmetry_space_group_name_Hall '-P 2ybc'
_symmetry_space_group_name_H-M 'P 1 21/c 1'
_atom_sites_solution_hydrogens geom
_atom_sites_solution_primary direct
_atom_sites_solution_secondary difmap
_audit_creation_method SHELXL-97
_cell_angle_alpha 90.00
_cell_angle_beta 91.8000(10)
_cell_angle_gamma 90.00
_cell_formula_units_Z 4
_cell_length_a 20.5804(4)
_cell_length_b 9.5370(2)
_cell_length_c 19.1964(4)
_cell_measurement_reflns_used 9886
_cell_measurement_temperature 100(2)
_cell_measurement_theta_max 64.68
_cell_measurement_theta_min 4.30
_cell_volume 3765.92(13)
_computing_cell_refinement 'Bruker SAINT'
_computing_data_collection 'Bruker APEX2'
_computing_data_reduction 'Bruker SAINT'
_computing_molecular_graphics 'Bruker SHELXTL'
_computing_publication_material 'Bruker SHELXTL'
_computing_structure_refinement 'SHELXL-97 (Sheldrick, 2008)'
_computing_structure_solution 'SHELXS-97 (Sheldrick, 2008)'
_diffrn_ambient_temperature 100(2)
_diffrn_measured_fraction_theta_full 0.998
_diffrn_measured_fraction_theta_max 0.998
_diffrn_measurement_device_type 'Bruker APEX-II CCD'
_diffrn_measurement_method '\f and \w scans'
_diffrn_radiation_monochromator graphite
_diffrn_radiation_source 'fine-focus sealed tube'
_diffrn_radiation_type CuK\a
_diffrn_radiation_wavelength 1.54178
_diffrn_reflns_av_R_equivalents 0.0498
_diffrn_reflns_av_sigmaI/netI 0.0356
_diffrn_reflns_limit_h_max 23
_diffrn_reflns_limit_h_min -23
_diffrn_reflns_limit_k_max 10
_diffrn_reflns_limit_k_min -10
_diffrn_reflns_limit_l_max 20
_diffrn_reflns_limit_l_min -21
_diffrn_reflns_number 37579
_diffrn_reflns_theta_full 61.98
_diffrn_reflns_theta_max 61.98
_diffrn_reflns_theta_min 4.30
_exptl_absorpt_coefficient_mu 0.654
_exptl_absorpt_correction_T_max 0.8891
_exptl_absorpt_correction_T_min 0.8401
_exptl_absorpt_correction_type multi-scan
_exptl_absorpt_process_details 'SADABS; Sheldrick, 2004 [Sheldrick, G. M. (2004)]'
_exptl_crystal_colour green
_exptl_crystal_density_diffrn 1.278
_exptl_crystal_description block
_exptl_crystal_F_000 1528
_exptl_crystal_size_max 0.28
_exptl_crystal_size_mid 0.24
_exptl_crystal_size_min 0.18
_refine_diff_density_max 1.444
_refine_diff_density_min -0.439
_refine_diff_density_rms 0.064
_refine_ls_extinction_method none
_refine_ls_goodness_of_fit_ref 0.894
_refine_ls_hydrogen_treatment constr
_refine_ls_matrix_type full
_refine_ls_number_parameters 519
_refine_ls_number_reflns 5901
_refine_ls_number_restraints 0
_refine_ls_restrained_S_all 0.894
_refine_ls_R_factor_all 0.0970
_refine_ls_R_factor_gt 0.0814
_refine_ls_shift/su_max 0.000
_refine_ls_shift/su_mean 0.000
_refine_ls_structure_factor_coef Fsqd
_refine_ls_weighting_details 'calc w=1/[\s^2^(Fo^2^)+(0.1603P)^2^+8.2079P] where P=(Fo^2^+2Fc^2^)/3'
_refine_ls_weighting_scheme calc
_refine_ls_wR_factor_gt 0.2308
_refine_ls_wR_factor_ref 0.2549
_reflns_number_gt 4716
_reflns_number_total 5901
_reflns_threshold_expression >2sigma(I)
_cod_data_source_file jo400031r_si_006.cif
_cod_data_source_block p21c
_cod_database_code 4028091

loop_
_symmetry_equiv_pos_as_xyz
'x, y, z'
'-x, y+1/2, -z+1/2'
'-x, -y, -z'
'x, -y-1/2, z-1/2'

loop_
_atom_site_label
_atom_site_type_symbol
_atom_site_fract_x
_atom_site_fract_y
_atom_site_fract_z
_atom_site_U_iso_or_equiv
_atom_site_adp_type
_atom_site_occupancy
_atom_site_symmetry_multiplicity
_atom_site_calc_flag
_atom_site_refinement_flags
_atom_site_disorder_assembly
_atom_site_disorder_group
C1 C 0.31930(12) 0.9077(3) 0.06815(13) 0.0462(7) Uani 1 1 d . . .
C2 C 0.31325(13) 1.0366(3) 0.03178(14) 0.0514(7) Uani 1 1 d . . .
H2 H 0.3363 1.0620 -0.0084 0.062 Uiso 1 1 calc R . .
C3 C 0.26863(13) 1.1185(3) 0.06427(14) 0.0521(7) Uani 1 1 d . . .
H3 H 0.2558 1.2104 0.0507 0.063 Uiso 1 1 calc R . .
C4 C 0.24489(12) 1.0421(3) 0.12172(13) 0.0459(7) Uani 1 1 d . . .
C5 C 0.19802(12) 1.0848(3) 0.16851(13) 0.0457(7) Uani 1 1 d . . .
C6 C 0.16417(12) 1.2206(3) 0.15526(14) 0.0460(7) Uani 1 1 d . . .
C7 C 0.17100(15) 1.3331(3) 0.20012(17) 0.0627(9) Uani 1 1 d . . .
H7 H 0.1989 1.3247 0.2403 0.075 Uiso 1 1 calc R . .
C8 C 0.13807(17) 1.4582(3) 0.18784(19) 0.0721(10) Uani 1 1 d . . .
H8 H 0.1426 1.5333 0.2201 0.087 Uiso 1 1 calc R . .
C9 C 0.09934(14) 1.4729(3) 0.12957(16) 0.0576(8) Uani 1 1 d . . .
H9 H 0.0779 1.5595 0.1203 0.069 Uiso 1 1 calc R . .
C10 C 0.09127(17) 1.3640(4) 0.0847(2) 0.0778(10) Uani 1 1 d . . .
H10 H 0.0628 1.3732 0.0450 0.093 Uiso 1 1 calc R . .
C11 C 0.12445(17) 1.2398(4) 0.09649(19) 0.0767(10) Uani 1 1 d . . .
H11 H 0.1199 1.1658 0.0635 0.092 Uiso 1 1 calc R . .
C12 C 0.17995(12) 1.0060(3) 0.22625(13) 0.0452(7) Uani 1 1 d . . .
C13 C 0.12198(12) 0.9641(4) 0.32200(14) 0.0589(8) Uani 1 1 d . . .
C14 C 0.03636(16) 0.8672(4) 0.25069(18) 0.0754(10) Uani 1 1 d . . .
H14A H 0.0364 0.9390 0.2142 0.113 Uiso 1 1 calc R . .
H14B H -0.0075 0.8283 0.2541 0.113 Uiso 1 1 calc R . .
H14C H 0.0667 0.7920 0.2391 0.113 Uiso 1 1 calc R . .
C15 C 0.13156(15) 1.0504(3) 0.38948(16) 0.0590(8) Uani 1 1 d . . .
H15 H 0.1180 0.9905 0.4293 0.071 Uiso 1 1 calc R . .
C16 C 0.20168(15) 1.0901(4) 0.4024(2) 0.0721(10) Uani 1 1 d . . .
H16A H 0.2285 1.0052 0.4044 0.108 Uiso 1 1 calc R . .
H16B H 0.2063 1.1405 0.4468 0.108 Uiso 1 1 calc R . .
H16C H 0.2159 1.1505 0.3645 0.108 Uiso 1 1 calc R . .
C17 C 0.08691(16) 1.1834(3) 0.38725(17) 0.0630(9) Uani 1 1 d . . .
H17A H 0.0900 1.2315 0.4324 0.095 Uiso 1 1 calc R . .
H17B H 0.0418 1.1550 0.3775 0.095 Uiso 1 1 calc R . .
H17C H 0.1010 1.2469 0.3506 0.095 Uiso 1 1 calc R . .
C18 C 0.17036(12) 0.8481(3) 0.30674(13) 0.0447(7) Uani 1 1 d . . .
C19 C 0.17984(12) 0.7307(3) 0.34829(13) 0.0462(7) Uani 1 1 d . . .
C20 C 0.14217(12) 0.7094(3) 0.41289(14) 0.0464(7) Uani 1 1 d . . .
C21 C 0.07733(14) 0.6666(3) 0.40927(16) 0.0546(8) Uani 1 1 d . . .
H21 H 0.0562 0.6522 0.3651 0.065 Uiso 1 1 calc R . .
C22 C 0.04341(15) 0.6449(3) 0.46978(18) 0.0641(9) Uani 1 1 d . . .
H22 H -0.0009 0.6170 0.4667 0.077 Uiso 1 1 calc R . .
C23 C 0.07345(15) 0.6633(3) 0.53380(16) 0.0621(8) Uani 1 1 d . . .
H23 H 0.0502 0.6467 0.5750 0.075 Uiso 1 1 calc R . .
C24 C 0.13716(14) 0.7057(3) 0.53838(15) 0.0571(8) Uani 1 1 d . . .
H24 H 0.1579 0.7191 0.5828 0.069 Uiso 1 1 calc R . .
C25 C 0.17144(14) 0.7290(3) 0.47819(14) 0.0534(7) Uani 1 1 d . . .
H25 H 0.2155 0.7587 0.4819 0.064 Uiso 1 1 calc R . .
C26 C 0.22546(12) 0.6218(3) 0.33510(13) 0.0438(6) Uani 1 1 d . . .
C27 C 0.23784(13) 0.5018(3) 0.37640(13) 0.0480(7) Uani 1 1 d . . .
H27 H 0.2164 0.4775 0.4178 0.058 Uiso 1 1 calc R . .
C28 C 0.28619(13) 0.4265(3) 0.34631(13) 0.0462(7) Uani 1 1 d . . .
H28 H 0.3043 0.3412 0.3636 0.055 Uiso 1 1 calc R . .
C29 C 0.30463(12) 0.4965(3) 0.28555(13) 0.0418(6) Uani 1 1 d . . .
C30 C 0.34870(12) 0.4500(3) 0.23624(13) 0.0402(6) Uani 1 1 d . . .
C31 C 0.38704(12) 0.3206(3) 0.25394(13) 0.0410(6) Uani 1 1 d . . .
C32 C 0.43657(13) 0.3261(3) 0.30483(14) 0.0465(7) Uani 1 1 d . . .
H32 H 0.4458 0.4122 0.3280 0.056 Uiso 1 1 calc R . .
C33 C 0.47259(14) 0.2076(3) 0.32220(15) 0.0517(7) Uani 1 1 d . . .
H33 H 0.5071 0.2135 0.3561 0.062 Uiso 1 1 calc R . .
C34 C 0.45835(14) 0.0813(3) 0.29031(14) 0.0522(7) Uani 1 1 d . . .
H34 H 0.4821 -0.0006 0.3033 0.063 Uiso 1 1 calc R . .
C35 C 0.41019(15) 0.0740(3) 0.24021(16) 0.0571(8) Uani 1 1 d . . .
H35 H 0.4007 -0.0131 0.2181 0.069 Uiso 1 1 calc R . .
C36 C 0.37449(14) 0.1933(3) 0.22088(15) 0.0521(7) Uani 1 1 d . . .
H36 H 0.3416 0.1874 0.1851 0.063 Uiso 1 1 calc R . .
C37 C 0.35785(11) 0.5171(3) 0.17316(13) 0.0405(6) Uani 1 1 d . . .
C38 C 0.39338(17) 0.5326(4) 0.06534(17) 0.0461(9) Uani 0.80 1 d P A 1
H38 H 0.4374 0.5529 0.0472 0.055 Uiso 0.80 1 calc PR A 1
C39 C 0.3883(2) 0.3846(4) -0.0333(2) 0.0690(12) Uani 0.80 1 d P A 1
H39A H 0.4226 0.4415 -0.0534 0.103 Uiso 0.80 1 calc PR A 1
H39B H 0.3583 0.3521 -0.0706 0.103 Uiso 0.80 1 calc PR A 1
H39C H 0.4078 0.3035 -0.0093 0.103 Uiso 0.80 1 calc PR A 1
C40 C 0.36029(12) 0.6687(3) 0.08991(13) 0.0455(7) Uani 1 1 d . . .
C41 C 0.35611(12) 0.7900(3) 0.05069(13) 0.0474(7) Uani 1 1 d . A .
C42 C 0.39238(13) 0.7945(3) -0.01609(13) 0.0497(7) Uani 1 1 d . . .
C43 C 0.36371(14) 0.7472(3) -0.07760(14) 0.0548(8) Uani 1 1 d . A .
H43 H 0.3198 0.7165 -0.0784 0.066 Uiso 1 1 calc R . .
C44 C 0.39863(15) 0.7440(3) -0.13848(14) 0.0585(8) Uani 1 1 d . . .
H44 H 0.3782 0.7123 -0.1807 0.070 Uiso 1 1 calc R A .
C45 C 0.46149(16) 0.7859(3) -0.13804(15) 0.0625(8) Uani 1 1 d . A .
H45 H 0.4853 0.7812 -0.1796 0.075 Uiso 1 1 calc R . .
C46 C 0.49076(17) 0.8348(4) -0.07809(18) 0.0797(11) Uani 1 1 d . . .
H46 H 0.5347 0.8655 -0.0781 0.096 Uiso 1 1 calc R A .
C47 C 0.45616(16) 0.8398(4) -0.01669(16) 0.0712(10) Uani 1 1 d . A .
H47 H 0.4766 0.8745 0.0249 0.085 Uiso 1 1 calc R . .
C48 C 0.3815(9) 0.350(2) -0.0013(10) 0.0690(12) Uani 0.20 1 d P A 2
H48A H 0.4103 0.4256 -0.0163 0.103 Uiso 0.20 1 calc PR A 2
H48B H 0.3453 0.3397 -0.0354 0.103 Uiso 0.20 1 calc PR A 2
H48C H 0.4059 0.2623 0.0022 0.103 Uiso 0.20 1 calc PR A 2
C49 C 0.3967(7) 0.4740(15) 0.1068(7) 0.0440(6) Uani 0.20 1 d P A 2
H49 H 0.4379 0.4249 0.1212 0.053 Uiso 0.20 1 calc PR A 2
N1 N 0.27808(10) 0.9166(2) 0.12323(11) 0.0444(5) Uani 1 1 d . . .
H1N H 0.2736 0.8511 0.1550 0.053 Uiso 1 1 calc R . .
N2 N 0.20276(10) 0.8806(2) 0.24807(10) 0.0436(5) Uani 1 1 d . . .
N3 N 0.26662(10) 0.6155(2) 0.28041(10) 0.0424(5) Uani 1 1 d . . .
H3N H 0.2685 0.6782 0.2469 0.051 Uiso 1 1 calc R . .
N4 N 0.33455(9) 0.6427(2) 0.15242(10) 0.0417(5) Uani 1 1 d . A .
O1 O 0.13445(10) 1.0646(2) 0.26611(11) 0.0597(6) Uani 1 1 d . . .
O2 O 0.05622(10) 0.9288(2) 0.31610(11) 0.0636(6) Uani 1 1 d . . .
O3 O 0.39832(11) 0.4511(2) 0.12806(11) 0.0440(6) Uani 0.80 1 d P A 1
O4 O 0.35400(11) 0.4660(2) 0.01459(11) 0.0505(6) Uani 0.80 1 d P A 1
O5 O 0.3568(4) 0.3842(8) 0.0644(4) 0.045(2) Uani 0.20 1 d P A 2
O6 O 0.4106(5) 0.5947(10) 0.0685(5) 0.0461(9) Uani 0.20 1 d P A 2

loop_
_atom_site_aniso_label
_atom_site_aniso_U_11
_atom_site_aniso_U_22
_atom_site_aniso_U_33
_atom_site_aniso_U_23
_atom_site_aniso_U_13
_atom_site_aniso_U_12
C1 0.0443(13) 0.0589(15) 0.0356(12) 0.0013(12) 0.0007(10) 0.0075(12)
C2 0.0545(15) 0.0627(16) 0.0371(13) 0.0066(12) 0.0028(11) 0.0070(13)
C3 0.0569(15) 0.0563(15) 0.0429(14) 0.0038(12) -0.0022(12) 0.0110(13)
C4 0.0442(13) 0.0541(15) 0.0390(13) -0.0008(11) -0.0048(11) 0.0088(12)
C5 0.0443(13) 0.0485(14) 0.0439(14) -0.0036(11) -0.0032(11) 0.0083(11)
C6 0.0414(13) 0.0475(14) 0.0490(14) 0.0003(12) 0.0013(11) 0.0040(11)
C7 0.0641(17) 0.0562(17) 0.0670(19) 0.0009(15) -0.0121(15) -0.0025(14)
C8 0.081(2) 0.0504(17) 0.084(2) -0.0055(16) -0.0124(18) -0.0002(16)
C9 0.0567(16) 0.0440(14) 0.0722(19) 0.0083(14) 0.0025(14) 0.0022(13)
C10 0.0769(19) 0.075(2) 0.080(2) -0.0075(18) -0.0234(17) 0.0307(17)
C11 0.088(2) 0.0633(18) 0.076(2) -0.0192(16) -0.0285(17) 0.0237(17)
C12 0.0394(12) 0.0498(14) 0.0463(14) -0.0087(12) 0.0006(11) 0.0097(11)
C13 0.0305(12) 0.101(2) 0.0462(14) -0.0233(15) 0.0087(11) 0.0011(14)
C14 0.0558(17) 0.097(2) 0.073(2) -0.0282(19) -0.0008(15) -0.0022(18)
C15 0.0696(18) 0.0530(16) 0.0549(16) 0.0019(13) 0.0090(14) -0.0032(14)
C16 0.0615(18) 0.0650(19) 0.089(2) -0.0228(17) -0.0065(17) -0.0016(16)
C17 0.0735(18) 0.0567(17) 0.0595(17) -0.0021(14) 0.0131(15) 0.0095(15)
C18 0.0407(12) 0.0578(15) 0.0356(13) -0.0029(11) 0.0017(10) 0.0022(12)
C19 0.0414(12) 0.0599(16) 0.0376(13) -0.0064(12) 0.0048(10) -0.0012(12)
C20 0.0470(13) 0.0476(14) 0.0451(14) 0.0017(11) 0.0103(11) 0.0067(11)
C21 0.0568(15) 0.0495(15) 0.0579(16) 0.0087(13) 0.0085(13) -0.0052(13)
C22 0.0585(16) 0.0557(16) 0.079(2) 0.0167(15) 0.0199(15) -0.0080(14)
C23 0.0755(18) 0.0527(16) 0.0598(17) 0.0140(13) 0.0284(14) 0.0150(14)
C24 0.0654(16) 0.0609(16) 0.0458(15) 0.0011(13) 0.0153(13) 0.0204(14)
C25 0.0515(14) 0.0637(17) 0.0455(15) -0.0024(13) 0.0112(12) 0.0104(13)
C26 0.0420(12) 0.0539(14) 0.0356(12) -0.0034(11) 0.0050(10) 0.0004(11)
C27 0.0518(14) 0.0523(15) 0.0406(13) -0.0009(12) 0.0106(11) -0.0029(12)
C28 0.0507(14) 0.0454(14) 0.0430(14) 0.0013(11) 0.0074(11) -0.0008(12)
C29 0.0436(12) 0.0427(13) 0.0390(13) -0.0035(11) 0.0014(10) -0.0031(11)
C30 0.0400(12) 0.0400(12) 0.0408(13) -0.0051(10) 0.0023(10) -0.0020(10)
C31 0.0439(12) 0.0390(12) 0.0407(13) 0.0012(10) 0.0104(10) -0.0024(11)
C32 0.0554(14) 0.0380(13) 0.0460(14) -0.0028(11) 0.0019(12) -0.0020(11)
C33 0.0603(15) 0.0472(14) 0.0477(15) 0.0066(12) 0.0017(12) 0.0016(13)
C34 0.0656(16) 0.0391(13) 0.0522(15) 0.0081(12) 0.0106(13) 0.0043(12)
C35 0.0711(18) 0.0371(13) 0.0636(18) -0.0033(13) 0.0083(15) -0.0070(13)
C36 0.0549(15) 0.0448(14) 0.0564(16) -0.0055(12) -0.0014(13) -0.0069(12)
C37 0.0393(12) 0.0417(13) 0.0407(13) -0.0047(11) 0.0038(10) 0.0023(10)
C38 0.0500(17) 0.052(2) 0.0369(14) 0.0005(15) 0.0069(12) 0.0046(15)
C39 0.073(2) 0.064(2) 0.070(3) -0.024(2) 0.004(2) 0.0075(19)
C40 0.0437(13) 0.0594(15) 0.0338(12) 0.0016(11) 0.0041(10) 0.0102(12)
C41 0.0437(13) 0.0630(16) 0.0355(13) 0.0010(12) 0.0017(10) 0.0085(12)
C42 0.0536(14) 0.0571(15) 0.0387(13) 0.0103(12) 0.0069(11) 0.0195(12)
C43 0.0589(15) 0.0643(17) 0.0414(14) -0.0001(13) 0.0060(12) 0.0194(14)
C44 0.0760(18) 0.0610(16) 0.0389(14) -0.0014(12) 0.0080(13) 0.0257(15)
C45 0.0812(19) 0.0611(17) 0.0463(15) 0.0154(13) 0.0217(14) 0.0182(15)
C46 0.0681(19) 0.112(3) 0.0598(19) 0.0171(19) 0.0190(16) -0.003(2)
C47 0.0689(19) 0.106(3) 0.0393(15) 0.0104(16) 0.0067(14) -0.0044(19)
C48 0.073(2) 0.064(2) 0.070(3) -0.024(2) 0.004(2) 0.0075(19)
C49 0.0477(10) 0.0457(12) 0.0390(13) 0.0048(10) 0.0095(10) 0.0072(9)
N1 0.0427(10) 0.0522(12) 0.0381(11) 0.0028(9) 0.0011(9) 0.0075(10)
N2 0.0412(10) 0.0519(12) 0.0380(11) -0.0019(9) 0.0037(9) 0.0068(9)
N3 0.0441(10) 0.0465(11) 0.0366(10) 0.0016(9) 0.0036(9) 0.0029(9)
N4 0.0407(10) 0.0497(12) 0.0349(10) -0.0034(9) 0.0038(8) 0.0045(9)
O1 0.0587(11) 0.0605(11) 0.0602(12) 0.0014(10) 0.0062(9) 0.0135(9)
O2 0.0551(11) 0.0732(13) 0.0629(12) -0.0044(10) 0.0083(9) 0.0016(10)
O3 0.0477(10) 0.0457(12) 0.0390(13) 0.0048(10) 0.0095(10) 0.0072(9)
O4 0.0559(13) 0.0521(13) 0.0436(12) -0.0028(11) 0.0033(10) 0.0016(11)
O5 0.075(5) 0.031(4) 0.030(4) -0.007(3) 0.020(4) -0.007(4)
O6 0.0500(17) 0.052(2) 0.0369(14) 0.0005(15) 0.0069(12) 0.0046(15)

loop_
_atom_type_symbol
_atom_type_description
_atom_type_scat_dispersion_real
_atom_type_scat_dispersion_imag
_atom_type_scat_source
C C 0.0181 0.0091 'International Tables Vol C Tables 4.2.6.8 and 6.1.1.4'
H H 0.0000 0.0000 'International Tables Vol C Tables 4.2.6.8 and 6.1.1.4'
N N 0.0311 0.0180 'International Tables Vol C Tables 4.2.6.8 and 6.1.1.4'
O O 0.0492 0.0322 'International Tables Vol C Tables 4.2.6.8 and 6.1.1.4'

loop_
_geom_angle_atom_site_label_1
_geom_angle_atom_site_label_2
_geom_angle_atom_site_label_3
_geom_angle
N1 C1 C41 125.7(2)
N1 C1 C2 106.1(2)
C41 C1 C2 128.1(2)
C3 C2 C1 108.6(2)
C3 C2 H2 125.7
C1 C2 H2 125.7
C2 C3 C4 108.2(3)
C2 C3 H3 125.9
C4 C3 H3 125.9
N1 C4 C5 126.2(2)
N1 C4 C3 106.2(2)
C5 C4 C3 127.6(3)
C4 C5 C12 123.9(2)
C4 C5 C6 118.2(2)
C12 C5 C6 117.9(2)
C7 C6 C11 116.9(3)
C7 C6 C5 122.1(2)
C11 C6 C5 121.0(3)
C6 C7 C8 121.5(3)
C6 C7 H7 119.3
C8 C7 H7 119.3
C9 C8 C7 119.9(3)
C9 C8 H8 120.0
C7 C8 H8 120.0
C10 C9 C8 120.0(3)
C10 C9 H9 120.0
C8 C9 H9 120.0
C9 C10 C11 120.1(3)
C9 C10 H10 119.9
C11 C10 H10 119.9
C10 C11 C6 121.5(3)
C10 C11 H11 119.2
C6 C11 H11 119.2
N2 C12 O1 115.6(2)
N2 C12 C5 128.7(2)
O1 C12 C5 115.7(2)
O2 C13 O1 106.8(2)
O2 C13 C18 116.6(3)
O1 C13 C18 101.7(2)
O2 C13 C15 107.2(2)
O1 C13 C15 104.2(3)
C18 C13 C15 118.8(2)
O2 C14 H14A 109.5
O2 C14 H14B 109.5
H14A C14 H14B 109.5
O2 C14 H14C 109.5
H14A C14 H14C 109.5
H14B C14 H14C 109.5
C16 C15 C13 111.7(3)
C16 C15 C17 111.0(3)
C13 C15 C17 110.5(3)
C16 C15 H15 107.8
C13 C15 H15 107.8
C17 C15 H15 107.8
C15 C16 H16A 109.5
C15 C16 H16B 109.5
H16A C16 H16B 109.5
C15 C16 H16C 109.5
H16A C16 H16C 109.5
H16B C16 H16C 109.5
C15 C17 H17A 109.5
C15 C17 H17B 109.5
H17A C17 H17B 109.5
C15 C17 H17C 109.5
H17A C17 H17C 109.5
H17B C17 H17C 109.5
N2 C18 C19 126.6(2)
N2 C18 C13 109.5(2)
C19 C18 C13 123.9(2)
C18 C19 C26 124.6(2)
C18 C19 C20 121.3(2)
C26 C19 C20 114.1(2)
C25 C20 C21 118.2(2)
C25 C20 C19 120.6(2)
C21 C20 C19 121.2(2)
C22 C21 C20 120.5(3)
C22 C21 H21 119.8
C20 C21 H21 119.8
C23 C22 C21 120.4(3)
C23 C22 H22 119.8
C21 C22 H22 119.8
C22 C23 C24 119.9(3)
C22 C23 H23 120.0
C24 C23 H23 120.0
C23 C24 C25 120.2(3)
C23 C24 H24 119.9
C25 C24 H24 119.9
C20 C25 C24 120.8(3)
C20 C25 H25 119.6
C24 C25 H25 119.6
N3 C26 C27 106.8(2)
N3 C26 C19 126.4(2)
C27 C26 C19 126.8(2)
C28 C27 C26 108.0(2)
C28 C27 H27 126.0
C26 C27 H27 126.0
C27 C28 C29 108.6(2)
C27 C28 H28 125.7
C29 C28 H28 125.7
N3 C29 C30 126.0(2)
N3 C29 C28 106.4(2)
C30 C29 C28 127.3(2)
C37 C30 C29 123.5(2)
C37 C30 C31 119.5(2)
C29 C30 C31 117.0(2)
C36 C31 C32 118.4(2)
C36 C31 C30 121.8(2)
C32 C31 C30 119.8(2)
C33 C32 C31 120.8(2)
C33 C32 H32 119.6
C31 C32 H32 119.6
C34 C33 C32 120.1(3)
C34 C33 H33 120.0
C32 C33 H33 120.0
C35 C34 C33 119.9(3)
C35 C34 H34 120.1
C33 C34 H34 120.1
C34 C35 C36 120.7(3)
C34 C35 H35 119.6
C36 C35 H35 119.6
C31 C36 C35 120.0(3)
C31 C36 H36 120.0
C35 C36 H36 120.0
N4 C37 O3 116.0(2)
N4 C37 C30 127.7(2)
O3 C37 C30 116.2(2)
N4 C37 C49 100.2(6)
C30 C37 C49 132.1(6)
O4 C38 O3 111.2(3)
O4 C38 C40 110.0(3)
O3 C38 C40 102.7(2)
O4 C38 H38 110.9
O3 C38 H38 110.9
C40 C38 H38 110.9
O6 C40 N4 120.6(5)
O6 C40 C41 108.1(5)
N4 C40 C41 128.2(2)
N4 C40 C38 107.8(2)
C41 C40 C38 123.9(2)
N4 C40 C49 81.0(4)
C41 C40 C49 150.7(5)
C40 C41 C1 124.4(2)
C40 C41 C42 117.6(2)
C1 C41 C42 117.9(2)
C43 C42 C47 118.4(3)
C43 C42 C41 120.7(2)
C47 C42 C41 120.8(2)
C42 C43 C44 120.5(3)
C42 C43 H43 119.7
C44 C43 H43 119.7
C45 C44 C43 120.5(3)
C45 C44 H44 119.8
C43 C44 H44 119.8
C44 C45 C46 120.2(3)
C44 C45 H45 119.9
C46 C45 H45 119.9
C45 C46 C47 120.0(3)
C45 C46 H46 120.0
C47 C46 H46 120.0
C42 C47 C46 120.4(3)
C42 C47 H47 119.8
C46 C47 H47 119.8
O5 C48 H48A 109.5
O5 C48 H48B 109.5
H48A C48 H48B 109.5
O5 C48 H48C 109.5
H48A C48 H48C 109.5
H48B C48 H48C 109.5
O6 C49 O5 108.5(11)
O6 C49 C37 109.1(10)
O5 C49 C37 108.6(10)
O5 C49 C40 104.8(9)
C37 C49 C40 72.3(6)
O6 C49 H49 110.2
O5 C49 H49 110.2
C37 C49 H49 110.2
C40 C49 H49 141.3
C4 N1 C1 110.7(2)
C4 N1 H1N 124.6
C1 N1 H1N 124.6
C12 N2 C18 106.5(2)
C26 N3 C29 110.1(2)
C26 N3 H3N 125.0
C29 N3 H3N 125.0
C37 N4 C40 106.3(2)
C12 O1 C13 106.5(2)
C13 O2 C14 114.8(2)
C37 O3 C38 104.6(2)
C38 O4 C39 114.4(3)
C48 O5 C49 115.5(11)
C40 O6 C49 95.7(8)

loop_
_geom_bond_atom_site_label_1
_geom_bond_atom_site_label_2
_geom_bond_distance
C1 N1 1.379(3)
C1 C41 1.400(4)
C1 C2 1.418(4)
C2 C3 1.370(4)
C2 H2 0.9500
C3 C4 1.421(4)
C3 H3 0.9500
C4 N1 1.379(3)
C4 C5 1.399(4)
C5 C12 1.399(4)
C5 C6 1.489(4)
C6 C7 1.380(4)
C6 C11 1.384(4)
C7 C8 1.388(5)
C7 H7 0.9500
C8 C9 1.360(5)
C8 H8 0.9500
C9 C10 1.357(5)
C9 H9 0.9500
C10 C11 1.383(5)
C10 H10 0.9500
C11 H11 0.9500
C12 N2 1.347(3)
C12 O1 1.349(3)
C13 O2 1.396(3)
C13 O1 1.468(4)
C13 C18 1.523(4)
C13 C15 1.542(4)
C14 O2 1.434(4)
C14 H14A 0.9800
C14 H14B 0.9800
C14 H14C 0.9800
C15 C16 1.505(4)
C15 C17 1.567(4)
C15 H15 1.0000
C16 H16A 0.9800
C16 H16B 0.9800
C16 H16C 0.9800
C17 H17A 0.9800
C17 H17B 0.9800
C17 H17C 0.9800
C18 N2 1.363(3)
C18 C19 1.385(4)
C19 C26 1.428(4)
C19 C20 1.497(4)
C20 C25 1.386(4)
C20 C21 1.395(4)
C21 C22 1.389(4)
C21 H21 0.9500
C22 C23 1.370(5)
C22 H22 0.9500
C23 C24 1.372(4)
C23 H23 0.9500
C24 C25 1.391(4)
C24 H24 0.9500
C25 H25 0.9500
C26 N3 1.371(3)
C26 C27 1.411(4)
C27 C28 1.370(4)
C27 H27 0.9500
C28 C29 1.406(4)
C28 H28 0.9500
C29 N3 1.380(3)
C29 C30 1.403(3)
C30 C37 1.387(3)
C30 C31 1.498(3)
C31 C36 1.390(4)
C31 C32 1.391(4)
C32 C33 1.387(4)
C32 H32 0.9500
C33 C34 1.379(4)
C33 H33 0.9500
C34 C35 1.361(4)
C34 H34 0.9500
C35 C36 1.398(4)
C35 H35 0.9500
C36 H36 0.9500
C37 N4 1.346(3)
C37 O3 1.373(3)
C37 C49 1.580(14)
C38 O4 1.400(4)
C38 O3 1.434(4)
C38 C40 1.546(4)
C38 H38 1.0000
C39 O4 1.410(5)
C39 H39A 0.9800
C39 H39B 0.9800
C39 H39C 0.9800
C40 O6 1.329(10)
C40 N4 1.350(3)
C40 C41 1.382(4)
C40 C49 2.024(15)
C41 C42 1.504(4)
C42 C43 1.379(4)
C42 C47 1.382(4)
C43 C44 1.392(4)
C43 H43 0.9500
C44 C45 1.354(4)
C44 H44 0.9500
C45 C46 1.364(5)
C45 H45 0.9500
C46 C47 1.397(5)
C46 H46 0.9500
C47 H47 0.9500
C48 O5 1.41(2)
C48 H48A 0.9800
C48 H48B 0.9800
C48 H48C 0.9800
C49 O6 1.400(17)
C49 O5 1.425(17)
C49 H49 1.0000
N1 H1N 0.8800
N3 H3N 0.8800
